data_7030780
loop_
_publ_author_name
'Hu, Tong-Liang'
'Zou, Ruo-Qiang'
'Li, Jian-Rong'
'Bu, Xian-He'

_publ_section_title
;
 d(10) Metal complexes assembled from isomeric benzenedicarboxylates and
 3-(2-pyridyl)pyrazole showing 1D chain structures: syntheses, structures
 and luminescent properties.
;
_journal_issue 10
_journal_name_full 'Dalton transactions (Cambridge, England : 2003)'
_journal_page_first 1302
_journal_page_last 1311
_journal_paper_doi 10.1039/b716398c
_journal_year 2008
_chemical_formula_sum 'C16 H19 N3 O8 Zn'
_chemical_formula_weight 446.71
_chemical_name_systematic
;
?
;
_space_group_IT_number 2
_symmetry_cell_setting triclinic
_symmetry_space_group_name_Hall '-P 1'
_symmetry_space_group_name_H-M 'P -1'
_atom_sites_solution_hydrogens geom
_atom_sites_solution_primary direct
_atom_sites_solution_secondary difmap
_audit_creation_method SHELXL-97
_cell_angle_alpha 106.572(3)
_cell_angle_beta 92.805(3)
_cell_angle_gamma 110.518(2)
_cell_formula_units_Z 2
_cell_length_a 7.4891(16)
_cell_length_b 10.087(2)
_cell_length_c 13.503(3)
_cell_measurement_reflns_used 2539
_cell_measurement_temperature 298(2)
_cell_measurement_theta_max 27.005
_cell_measurement_theta_min 2.321
_cell_volume 903.0(3)
_computing_cell_refinement SMART
_computing_data_collection 'SMART (Bruker, 1998)'
_computing_data_reduction 'SAINT (Bruker, 1998)'
_computing_molecular_graphics 'SHELXTL (Sheldrick, 1997b)'
_computing_publication_material SHELXTL
_computing_structure_refinement 'SHELXL-97 (Sheldrick, 1997a)'
_computing_structure_solution 'SHELXS-97 (Sheldrick, 1997a)'
_diffrn_ambient_temperature 298(2)
_diffrn_measured_fraction_theta_full 0.976
_diffrn_measured_fraction_theta_max 0.976
_diffrn_measurement_device_type 'Bruker SMART CCD area-detecter'
_diffrn_measurement_method '\f and \w scans'
_diffrn_radiation_monochromator graphite
_diffrn_radiation_source 'fine-focus sealed tube'
_diffrn_radiation_type MoK\a
_diffrn_radiation_wavelength 0.71073
_diffrn_reflns_av_R_equivalents 0.0253
_diffrn_reflns_av_sigmaI/netI 0.0507
_diffrn_reflns_limit_h_max 8
_diffrn_reflns_limit_h_min -8
_diffrn_reflns_limit_k_max 10
_diffrn_reflns_limit_k_min -11
_diffrn_reflns_limit_l_max 14
_diffrn_reflns_limit_l_min -16
_diffrn_reflns_number 4355
_diffrn_reflns_theta_full 25.01
_diffrn_reflns_theta_max 25.01
_diffrn_reflns_theta_min 2.28
_diffrn_standards_number 0
_exptl_absorpt_coefficient_mu 1.412
_exptl_absorpt_correction_T_max 0.7559
_exptl_absorpt_correction_T_min 0.3630
_exptl_absorpt_correction_type multi-scan
_exptl_absorpt_process_details SADABS
_exptl_crystal_colour colourless
_exptl_crystal_density_diffrn 1.643
_exptl_crystal_density_meas ?
_exptl_crystal_density_method 'not measured'
_exptl_crystal_description plan
_exptl_crystal_F_000 460
_exptl_crystal_size_max 0.90
_exptl_crystal_size_mid 0.58
_exptl_crystal_size_min 0.21
_refine_diff_density_max 0.542
_refine_diff_density_min -0.590
_refine_diff_density_rms 0.075
_refine_ls_extinction_method none
_refine_ls_goodness_of_fit_ref 1.017
_refine_ls_hydrogen_treatment mixed
_refine_ls_matrix_type full
_refine_ls_number_parameters 281
_refine_ls_number_reflns 3099
_refine_ls_number_restraints 0
_refine_ls_restrained_S_all 1.017
_refine_ls_R_factor_all 0.0442
_refine_ls_R_factor_gt 0.0389
_refine_ls_shift/su_max 0.000
_refine_ls_shift/su_mean 0.000
_refine_ls_structure_factor_coef Fsqd
_refine_ls_weighting_details 'calc w=1/[\s^2^(Fo^2^)+(0.0654P)^2^+0.0000P] where P=(Fo^2^+2Fc^2^)/3'
_refine_ls_weighting_scheme calc
_refine_ls_wR_factor_gt 0.1013
_refine_ls_wR_factor_ref 0.1046
_reflns_number_gt 2741
_reflns_number_total 3099
_reflns_threshold_expression I>2\s(I)
_cod_data_source_file b716398c.txt
_cod_data_source_block 4
_cod_depositor_comments
;
The following automatic conversions were performed:

'_symmetry_cell_setting' value 'Triclinic' changed to 'triclinic'
according to
/usr/data/users/saulius/automatic-downloads/retrospective/RSC/lib/dictionaries/cif_core.dic
dictionary named 'cif_core.dic' version 2.4.2 from
2011-04-26.

'_exptl_absorpt_correction_type' value 'Multi-scan'
changed to 'multi-scan' according to
/usr/data/users/saulius/automatic-downloads/retrospective/RSC/lib/dictionaries/cif_core.dic
dictionary named 'cif_core.dic' version 2.4.2 from 2011-04-26.

Automatic conversion script
Id: cif_fix_values 2281 2013-09-26 08:29:07Z andrius 

The following automatic conversions were performed:

'_exptl_crystal_density_meas' value 'None' was changed to '?' - the
value is perceived as not measured.

Automatic conversion script
Id: cif_fix_values 3008 2015-01-20 13:52:24Z robertas 
;
_cod_original_sg_symbol_H-M P-1
_cod_database_code 7030780

loop_
_symmetry_equiv_pos_as_xyz
'x, y, z'
'-x, -y, -z'

loop_
_atom_site_label
_atom_site_type_symbol
_atom_site_fract_x
_atom_site_fract_y
_atom_site_fract_z
_atom_site_U_iso_or_equiv
_atom_site_adp_type
_atom_site_occupancy
_atom_site_symmetry_multiplicity
_atom_site_calc_flag
_atom_site_refinement_flags
Zn1 Zn 0.60479(4) 0.60556(3) 0.71526(2) 0.03243(15) Uani 1 1 d .
C1 C 1.0405(4) 0.7900(4) 0.8068(2) 0.0429(7) Uani 1 1 d .
H1 H 1.0576 0.7763 0.7373 0.051 Uiso 1 1 calc R
C2 C 1.1997(5) 0.8677(4) 0.8837(3) 0.0495(8) Uani 1 1 d .
H2 H 1.3219 0.9064 0.8666 0.059 Uiso 1 1 calc R
C3 C 1.1764(5) 0.8876(4) 0.9861(3) 0.0530(9) Uani 1 1 d .
H3 H 1.2828 0.9387 1.0396 0.064 Uiso 1 1 calc R
C4 C 0.9944(5) 0.8311(4) 1.0086(2) 0.0479(8) Uani 1 1 d .
H4 H 0.9757 0.8437 1.0777 0.058 Uiso 1 1 calc R
C5 C 0.8391(4) 0.7555(3) 0.9282(2) 0.0341(6) Uani 1 1 d .
C6 C 0.6398(4) 0.6964(3) 0.9465(2) 0.0369(7) Uani 1 1 d .
C7 C 0.5638(5) 0.7053(4) 1.0393(3) 0.0488(8) Uani 1 1 d .
H7 H 0.6306 0.7535 1.1075 0.059 Uiso 1 1 calc R
C8 C 0.3690(5) 0.6273(4) 1.0075(3) 0.0519(9) Uani 1 1 d .
H8 H 0.2765 0.6117 1.0510 0.062 Uiso 1 1 calc R
C9 C 0.4911(5) 0.3177(3) 0.6605(3) 0.0450(8) Uani 1 1 d .
C10 C 0.4107(4) 0.1494(3) 0.6248(2) 0.0330(6) Uani 1 1 d .
C11 C 0.2646(4) 0.0685(3) 0.5393(2) 0.0377(7) Uani 1 1 d .
H14 H 0.2139 0.1180 0.5044 0.045 Uiso 1 1 calc R
C12 C 0.1938(4) -0.0863(3) 0.5057(2) 0.0394(7) Uani 1 1 d .
H13 H 0.0941 -0.1405 0.4488 0.047 Uiso 1 1 calc R
C13 C 0.2702(4) -0.1609(3) 0.5560(2) 0.0331(6) Uani 1 1 d .
H12 H 0.2221 -0.2649 0.5328 0.040 Uiso 1 1 calc R
C14 C 0.4187(4) -0.0805(3) 0.6411(2) 0.0290(6) Uani 1 1 d .
C15 C 0.4861(4) 0.0746(3) 0.6755(2) 0.0315(6) Uani 1 1 d .
H16 H 0.5835 0.1291 0.7335 0.038 Uiso 1 1 calc R
C16 C 0.5151(4) -0.1586(3) 0.6917(2) 0.0321(6) Uani 1 1 d .
N1 N 0.8614(3) 0.7329(3) 0.82714(18) 0.0326(5) Uani 1 1 d .
N2 N 0.4998(3) 0.6197(3) 0.86319(19) 0.0368(6) Uani 1 1 d .
N3 N 0.3355(4) 0.5775(3) 0.9029(2) 0.0449(6) Uani 1 1 d .
H3A H 0.2228 0.5249 0.8655 0.054 Uiso 1 1 calc R
O1 O 0.6435(4) 0.3898(2) 0.7247(2) 0.0584(7) Uani 1 1 d .
O1W O 0.7656(4) 0.6192(3) 0.58991(19) 0.0492(6) Uani 1 1 d .
H1WA H 0.8495 0.5858 0.5952 0.074 Uiso 1 1 calc R
H1WB H 0.725(5) 0.607(4) 0.536(3) 0.050(12) Uiso 1 1 d .
O2 O 0.4022(4) 0.3837(3) 0.6240(2) 0.0562(6) Uani 1 1 d .
O2W O 0.0493(4) 0.5027(3) 0.6109(2) 0.0521(6) Uani 1 1 d .
H2WB H 0.038(5) 0.446(5) 0.657(3) 0.066(11) Uiso 1 1 d .
H2WA H 0.167(7) 0.563(6) 0.626(4) 0.091(16) Uiso 1 1 d .
O3 O 0.4444(3) -0.3009(2) 0.65893(16) 0.0367(5) Uani 1 1 d .
O3W O 1.0088(5) 0.0958(4) 0.7361(2) 0.0625(7) Uani 1 1 d .
H3WA H 0.905(8) 0.022(6) 0.737(4) 0.097(18) Uiso 1 1 d .
H3WB H 1.080(7) 0.067(6) 0.701(4) 0.092(18) Uiso 1 1 d .
O4 O 0.6580(3) -0.0836(2) 0.76021(18) 0.0508(6) Uani 1 1 d .
O4W O 0.9859(5) 0.3743(4) 0.7802(3) 0.0766(10) Uani 1 1 d .
H4WA H 0.883(5) 0.377(4) 0.773(3) 0.049(11) Uiso 1 1 d .
H4WB H 0.990(7) 0.293(6) 0.764(4) 0.10(2) Uiso 1 1 d .

loop_
_atom_site_aniso_label
_atom_site_aniso_U_11
_atom_site_aniso_U_22
_atom_site_aniso_U_33
_atom_site_aniso_U_23
_atom_site_aniso_U_13
_atom_site_aniso_U_12
Zn1 0.0365(2) 0.0214(2) 0.0347(2) 0.00460(14) -0.00135(14) 0.00997(15)
C1 0.0462(18) 0.0371(18) 0.0399(17) 0.0057(14) 0.0075(14) 0.0147(14)
C2 0.0389(17) 0.042(2) 0.055(2) 0.0020(15) 0.0037(15) 0.0129(15)
C3 0.0468(19) 0.048(2) 0.052(2) 0.0008(16) -0.0089(15) 0.0184(16)
C4 0.056(2) 0.048(2) 0.0346(17) 0.0051(14) -0.0010(14) 0.0214(17)
C5 0.0463(16) 0.0213(14) 0.0318(15) 0.0033(11) 0.0006(12) 0.0146(13)
C6 0.0484(17) 0.0266(15) 0.0365(16) 0.0089(12) 0.0054(13) 0.0164(13)
C7 0.064(2) 0.044(2) 0.0367(17) 0.0079(14) 0.0081(15) 0.0227(17)
C8 0.062(2) 0.054(2) 0.050(2) 0.0218(17) 0.0257(17) 0.0277(18)
C9 0.0523(19) 0.0219(16) 0.063(2) 0.0120(15) 0.0289(17) 0.0161(15)
C10 0.0340(14) 0.0176(14) 0.0485(17) 0.0096(12) 0.0163(13) 0.0106(12)
C11 0.0432(16) 0.0367(17) 0.0437(17) 0.0192(14) 0.0117(13) 0.0220(14)
C12 0.0455(17) 0.0306(17) 0.0366(16) 0.0049(13) -0.0005(13) 0.0137(14)
C13 0.0374(15) 0.0163(14) 0.0385(16) 0.0033(11) 0.0040(12) 0.0067(12)
C14 0.0316(14) 0.0200(14) 0.0340(14) 0.0068(11) 0.0095(11) 0.0091(11)
C15 0.0297(13) 0.0217(14) 0.0365(15) 0.0031(11) 0.0055(11) 0.0069(11)
C16 0.0334(14) 0.0264(16) 0.0359(15) 0.0087(12) 0.0094(12) 0.0113(12)
N1 0.0359(12) 0.0206(12) 0.0366(13) 0.0045(10) 0.0008(10) 0.0097(10)
N2 0.0405(14) 0.0297(14) 0.0398(14) 0.0110(11) 0.0039(11) 0.0136(11)
N3 0.0401(14) 0.0391(16) 0.0573(17) 0.0171(13) 0.0096(12) 0.0159(12)
O1 0.0525(14) 0.0193(12) 0.0852(18) 0.0008(11) 0.0098(13) 0.0054(10)
O1W 0.0527(14) 0.0604(16) 0.0387(14) 0.0119(12) 0.0100(11) 0.0293(12)
O2 0.0776(16) 0.0297(12) 0.0748(16) 0.0216(11) 0.0214(13) 0.0315(12)
O2W 0.0512(15) 0.0429(15) 0.0583(15) 0.0159(12) 0.0018(12) 0.0148(12)
O3 0.0413(11) 0.0214(11) 0.0463(11) 0.0101(9) 0.0012(9) 0.0121(9)
O3W 0.0589(18) 0.075(2) 0.0529(16) 0.0211(14) 0.0148(14) 0.0233(17)
O4 0.0475(13) 0.0332(13) 0.0611(15) 0.0108(11) -0.0142(11) 0.0095(10)
O4W 0.0472(17) 0.057(2) 0.114(3) 0.0284(19) -0.0089(16) 0.0078(15)

loop_
_atom_type_symbol
_atom_type_description
_atom_type_scat_dispersion_real
_atom_type_scat_dispersion_imag
_atom_type_scat_source
C C 0.0033 0.0016 'International Tables Vol C Tables 4.2.6.8 and 6.1.1.4'
H H 0.0000 0.0000 'International Tables Vol C Tables 4.2.6.8 and 6.1.1.4'
N N 0.0061 0.0033 'International Tables Vol C Tables 4.2.6.8 and 6.1.1.4'
O O 0.0106 0.0060 'International Tables Vol C Tables 4.2.6.8 and 6.1.1.4'
Zn Zn 0.2839 1.4301 'International Tables Vol C Tables 4.2.6.8 and 6.1.1.4'

loop_
_geom_angle_atom_site_label_1
_geom_angle_atom_site_label_2
_geom_angle_atom_site_label_3
_geom_angle
_geom_angle_site_symmetry_1
_geom_angle_site_symmetry_3
O3 Zn1 N1 122.81(9) 1_565 .
O3 Zn1 O1W 89.17(9) 1_565 .
N1 Zn1 O1W 90.88(10) . .
O3 Zn1 O2 91.01(8) 1_565 .
N1 Zn1 O2 146.14(9) . .
O1W Zn1 O2 91.46(10) . .
O3 Zn1 N2 97.12(8) 1_565 .
N1 Zn1 N2 77.14(9) . .
O1W Zn1 N2 168.01(10) . .
O2 Zn1 N2 98.59(9) . .
O3 Zn1 O1 148.77(9) 1_565 .
N1 Zn1 O1 88.29(9) . .
O1W Zn1 O1 93.48(9) . .
O2 Zn1 O1 57.85(9) . .
N2 Zn1 O1 86.44(9) . .
N1 C1 C2 122.9(3) . .
N1 C1 H1 118.6 . .
C2 C1 H1 118.6 . .
C3 C2 C1 119.1(3) . .
C3 C2 H2 120.5 . .
C1 C2 H2 120.5 . .
C4 C3 C2 119.0(3) . .
C4 C3 H3 120.5 . .
C2 C3 H3 120.5 . .
C3 C4 C5 119.6(3) . .
C3 C4 H4 120.2 . .
C5 C4 H4 120.2 . .
N1 C5 C4 121.8(3) . .
N1 C5 C6 115.7(2) . .
C4 C5 C6 122.6(3) . .
N2 C6 C7 111.0(3) . .
N2 C6 C5 118.0(2) . .
C7 C6 C5 131.0(3) . .
C8 C7 C6 104.6(3) . .
C8 C7 H7 127.7 . .
C6 C7 H7 127.7 . .
N3 C8 C7 107.7(3) . .
N3 C8 H8 126.1 . .
C7 C8 H8 126.1 . .
O1 C9 O2 120.9(3) . .
O1 C9 C10 120.0(3) . .
O2 C9 C10 119.1(3) . .
C11 C10 C15 119.5(2) . .
C11 C10 C9 120.2(3) . .
C15 C10 C9 120.3(3) . .
C10 C11 C12 119.9(3) . .
C10 C11 H14 120.0 . .
C12 C11 H14 120.0 . .
C13 C12 C11 120.5(3) . .
C13 C12 H13 119.7 . .
C11 C12 H13 119.7 . .
C12 C13 C14 119.9(2) . .
C12 C13 H12 120.0 . .
C14 C13 H12 120.0 . .
C13 C14 C15 119.1(2) . .
C13 C14 C16 120.9(2) . .
C15 C14 C16 119.9(2) . .
C10 C15 C14 121.0(3) . .
C10 C15 H16 119.5 . .
C14 C15 H16 119.5 . .
O4 C16 O3 123.5(3) . .
O4 C16 C14 119.2(2) . .
O3 C16 C14 117.2(2) . .
C1 N1 C5 117.8(3) . .
C1 N1 Zn1 126.5(2) . .
C5 N1 Zn1 115.71(19) . .
C6 N2 N3 105.1(2) . .
C6 N2 Zn1 113.36(19) . .
N3 N2 Zn1 141.6(2) . .
C8 N3 N2 111.6(3) . .
C8 N3 H3A 124.2 . .
N2 N3 H3A 124.2 . .
C9 O1 Zn1 87.05(19) . .
Zn1 O1W H1WA 109.5 . .
Zn1 O1W H1WB 125(3) . .
H1WA O1W H1WB 115.2 . .
C9 O2 Zn1 94.1(2) . .
H2WB O2W H2WA 105(3) . .
C16 O3 Zn1 114.26(17) . 1_545
H3WA O3W H3WB 111(5) . .
H4WA O4W H4WB 116(5) . .

loop_
_geom_bond_atom_site_label_1
_geom_bond_atom_site_label_2
_geom_bond_distance
_geom_bond_site_symmetry_2
Zn1 O3 2.0067(18) 1_565
Zn1 N1 2.122(2) .
Zn1 O1W 2.133(2) .
Zn1 O2 2.166(3) .
Zn1 N2 2.168(2) .
Zn1 O1 2.331(2) .
C1 N1 1.338(4) .
C1 C2 1.369(4) .
C1 H1 0.9300 .
C2 C3 1.368(5) .
C2 H2 0.9300 .
C3 C4 1.367(5) .
C3 H3 0.9300 .
C4 C5 1.377(4) .
C4 H4 0.9300 .
C5 N1 1.346(4) .
C5 C6 1.463(4) .
C6 N2 1.335(4) .
C6 C7 1.394(4) .
C7 C8 1.369(5) .
C7 H7 0.9300 .
C8 N3 1.335(4) .
C8 H8 0.9300 .
C9 O1 1.243(4) .
C9 O2 1.262(4) .
C9 C10 1.505(4) .
C10 C11 1.382(4) .
C10 C15 1.382(4) .
C11 C12 1.384(4) .
C11 H14 0.9300 .
C12 C13 1.383(4) .
C12 H13 0.9300 .
C13 C14 1.387(4) .
C13 H12 0.9300 .
C14 C15 1.389(4) .
C14 C16 1.506(4) .
C15 H16 0.9300 .
C16 O4 1.228(3) .
C16 O3 1.271(3) .
N2 N3 1.346(3) .
N3 H3A 0.8600 .
O1W H1WA 0.8200 .
O1W H1WB 0.73(3) .
O2W H2WB 0.95(4) .
O2W H2WA 0.85(5) .
O3 Zn1 2.0067(18) 1_545
O3W H3WA 0.87(5) .
O3W H3WB 0.81(5) .
O4W H4WA 0.78(4) .
O4W H4WB 0.80(5) .

loop_
_geom_torsion_atom_site_label_1
_geom_torsion_atom_site_label_2
_geom_torsion_atom_site_label_3
_geom_torsion_atom_site_label_4
_geom_torsion
_geom_torsion_site_symmetry_1
_geom_torsion_site_symmetry_4
N1 C1 C2 C3 0.5(5) . .
C1 C2 C3 C4 -1.0(5) . .
C2 C3 C4 C5 0.1(5) . .
C3 C4 C5 N1 1.3(5) . .
C3 C4 C5 C6 -177.9(3) . .
N1 C5 C6 N2 3.3(4) . .
C4 C5 C6 N2 -177.4(3) . .
N1 C5 C6 C7 -176.7(3) . .
C4 C5 C6 C7 2.5(5) . .
N2 C6 C7 C8 0.9(3) . .
C5 C6 C7 C8 -179.1(3) . .
C6 C7 C8 N3 -0.3(4) . .
O1 C9 C10 C11 -167.2(3) . .
O2 C9 C10 C11 12.4(4) . .
O1 C9 C10 C15 10.9(4) . .
O2 C9 C10 C15 -169.4(3) . .
C15 C10 C11 C12 0.6(4) . .
C9 C10 C11 C12 178.8(3) . .
C10 C11 C12 C13 -1.0(4) . .
C11 C12 C13 C14 0.1(4) . .
C12 C13 C14 C15 1.1(4) . .
C12 C13 C14 C16 -175.0(2) . .
C11 C10 C15 C14 0.7(4) . .
C9 C10 C15 C14 -177.5(2) . .
C13 C14 C15 C10 -1.5(4) . .
C16 C14 C15 C10 174.7(2) . .
C13 C14 C16 O4 173.1(3) . .
C15 C14 C16 O4 -3.1(4) . .
C13 C14 C16 O3 -5.6(4) . .
C15 C14 C16 O3 178.3(2) . .
C2 C1 N1 C5 0.9(4) . .
C2 C1 N1 Zn1 -178.1(2) . .
C4 C5 N1 C1 -1.7(4) . .
C6 C5 N1 C1 177.5(2) . .
C4 C5 N1 Zn1 177.4(2) . .
C6 C5 N1 Zn1 -3.4(3) . .
O3 Zn1 N1 C1 -88.8(2) 1_565 .
O1W Zn1 N1 C1 0.8(2) . .
O2 Zn1 N1 C1 94.7(3) . .
N2 Zn1 N1 C1 -179.0(3) . .
O1 Zn1 N1 C1 94.2(2) . .
O3 Zn1 N1 C5 92.2(2) 1_565 .
O1W Zn1 N1 C5 -178.23(19) . .
O2 Zn1 N1 C5 -84.3(2) . .
N2 Zn1 N1 C5 1.97(18) . .
O1 Zn1 N1 C5 -84.77(19) . .
C7 C6 N2 N3 -1.1(3) . .
C5 C6 N2 N3 178.9(2) . .
C7 C6 N2 Zn1 178.5(2) . .
C5 C6 N2 Zn1 -1.6(3) . .
O3 Zn1 N2 C6 -122.26(19) 1_565 .
N1 Zn1 N2 C6 -0.15(18) . .
O1W Zn1 N2 C6 -1.1(5) . .
O2 Zn1 N2 C6 145.63(19) . .
O1 Zn1 N2 C6 88.9(2) . .
O3 Zn1 N2 N3 57.0(3) 1_565 .
N1 Zn1 N2 N3 179.2(3) . .
O1W Zn1 N2 N3 178.2(4) . .
O2 Zn1 N2 N3 -35.1(3) . .
O1 Zn1 N2 N3 -91.8(3) . .
C7 C8 N3 N2 -0.4(4) . .
C6 N2 N3 C8 0.9(3) . .
Zn1 N2 N3 C8 -178.4(2) . .
O2 C9 O1 Zn1 1.3(3) . .
C10 C9 O1 Zn1 -179.0(2) . .
O3 Zn1 O1 C9 3.8(3) 1_565 .
N1 Zn1 O1 C9 178.91(19) . .
O1W Zn1 O1 C9 -90.31(19) . .
O2 Zn1 O1 C9 -0.77(18) . .
N2 Zn1 O1 C9 101.70(19) . .
O1 C9 O2 Zn1 -1.4(3) . .
C10 C9 O2 Zn1 178.9(2) . .
O3 Zn1 O2 C9 -176.86(18) 1_565 .
N1 Zn1 O2 C9 0.2(3) . .
O1W Zn1 O2 C9 93.95(19) . .
N2 Zn1 O2 C9 -79.51(19) . .
O1 Zn1 O2 C9 0.76(17) . .
O4 C16 O3 Zn1 -7.3(4) . 1_545
C14 C16 O3 Zn1 171.30(17) . 1_545
